data_7041459
loop_
_publ_author_name
'Wang, Chunhong'
'Xiang, Li'
'Leng, Xuebing'
'Chen, Yaofeng'

_publ_section_title
;
 Rare-earth metal hydrides supported by silicon-bridged boratabenzene
 fluorenyl ligands: synthesis, structure and reactivity.
;
_journal_issue 4
_journal_name_full 'Dalton transactions (Cambridge, England : 2003)'
_journal_page_first 1218
_journal_page_last 1227
_journal_paper_doi 10.1039/c6dt04441g
_journal_volume 46
_journal_year 2017
_chemical_formula_moiety 'C56 H74 B2 Gd2 N2 O2 Si2'
_chemical_formula_sum 'C56 H74 B2 Gd2 N2 O2 Si2'
_chemical_formula_weight 1199.47
_chemical_name_systematic
;
 ? 
;
_space_group_crystal_system monoclinic
_space_group_IT_number 15
_space_group_name_Hall '-C 2yc'
_space_group_name_H-M_alt 'C 1 2/c 1'
_symmetry_space_group_name_Hall '-C 2yc'
_symmetry_space_group_name_H-M 'C 1 2/c 1'
_atom_sites_solution_hydrogens mixed
_audit_creation_date 2016-09-20
_audit_creation_method
;
Olex2 1.2
(compiled 2016.02.19 svn.r3266 for OlexSys, GUI svn.r5227)
;
_audit_update_record
;
2016-11-22 deposited with the CCDC.
2016-12-15 downloaded from the CCDC.
;
_cell_angle_alpha 90
_cell_angle_beta 114.300(2)
_cell_angle_gamma 90
_cell_formula_units_Z 4
_cell_length_a 17.2378(19)
_cell_length_b 17.577(2)
_cell_length_c 19.014(2)
_cell_measurement_reflns_used 6256
_cell_measurement_temperature 140(2)
_cell_measurement_theta_max 30.189
_cell_measurement_theta_min 2.32
_cell_volume 5250.6(10)
_computing_cell_refinement 'SAINT v7.68A (Bruker, 2009)'
_computing_data_collection 'Bruker APEX2'
_computing_data_reduction 'SAINT v7.68A (Bruker, 2009)'
_computing_molecular_graphics 'Olex2 (Dolomanov et al., 2009)'
_computing_publication_material 'Olex2 (Dolomanov et al., 2009)'
_computing_structure_refinement 'ShelXL (Sheldrick, 2015)'
_computing_structure_solution 'SHELXS-97 (Sheldrick, 2008)'
_diffrn_ambient_temperature 140.15
_diffrn_measured_fraction_theta_full 0.996
_diffrn_measured_fraction_theta_max 0.991
_diffrn_measurement_device_type 'Bruker APEX-II CCD'
_diffrn_measurement_method '\f and \w scans'
_diffrn_radiation_monochromator graphite
_diffrn_radiation_type MoK\a
_diffrn_radiation_wavelength 0.71073
_diffrn_reflns_av_R_equivalents 0.0489
_diffrn_reflns_av_unetI/netI 0.0532
_diffrn_reflns_Laue_measured_fraction_full 0.996
_diffrn_reflns_Laue_measured_fraction_max 0.991
_diffrn_reflns_limit_h_max 24
_diffrn_reflns_limit_h_min -17
_diffrn_reflns_limit_k_max 25
_diffrn_reflns_limit_k_min -24
_diffrn_reflns_limit_l_max 25
_diffrn_reflns_limit_l_min -27
_diffrn_reflns_number 25567
_diffrn_reflns_point_group_measured_fraction_full 0.996
_diffrn_reflns_point_group_measured_fraction_max 0.991
_diffrn_reflns_theta_full 25.242
_diffrn_reflns_theta_max 30.600
_diffrn_reflns_theta_min 1.739
_diffrn_standards_number 0
_exptl_absorpt_coefficient_mu 2.592
_exptl_absorpt_correction_T_max 0.7461
_exptl_absorpt_correction_T_min 0.5960
_exptl_absorpt_correction_type multi-scan
_exptl_absorpt_process_details
;
SADABS-2008/1 (Bruker,2008) was used for absorption correction.
wR2(int) was 0.0677 before and 0.0524 after correction.
The Ratio of minimum to maximum transmission is 0.7988.
The \l/2 correction factor is 0.0015.
;
_exptl_crystal_colour yellow
_exptl_crystal_colour_primary yellow
_exptl_crystal_density_diffrn 1.517
_exptl_crystal_description block
_exptl_crystal_F_000 2424
_exptl_crystal_size_max 0.26
_exptl_crystal_size_mid 0.1
_exptl_crystal_size_min 0.08
_refine_diff_density_max 1.948
_refine_diff_density_min -1.539
_refine_diff_density_rms 0.153
_refine_ls_extinction_method none
_refine_ls_goodness_of_fit_ref 1.010
_refine_ls_hydrogen_treatment mixed
_refine_ls_matrix_type full
_refine_ls_number_parameters 306
_refine_ls_number_reflns 8020
_refine_ls_number_restraints 6
_refine_ls_restrained_S_all 1.012
_refine_ls_R_factor_all 0.0557
_refine_ls_R_factor_gt 0.0345
_refine_ls_shift/su_max 0.004
_refine_ls_shift/su_mean 0.000
_refine_ls_structure_factor_coef Fsqd
_refine_ls_weighting_details 'w=1/[\s^2^(Fo^2^)+(0.0515P)^2^] where P=(Fo^2^+2Fc^2^)/3'
_refine_ls_weighting_scheme calc
_refine_ls_wR_factor_gt 0.0845
_refine_ls_wR_factor_ref 0.0952
_reflns_Friedel_coverage 0.000
_reflns_number_gt 6089
_reflns_number_total 8020
_reflns_threshold_expression 'I > 2\s(I)'
_cod_data_source_file c6dt04441g2.cif
_cod_data_source_block 3-Gd
_cod_depositor_comments 'Adding full bibliography for 7041456--7041465.cif.'
_cod_original_cell_volume 5250.4(10)
_cod_database_code 7041459
_shelx_space_group_comment
;
The symmetry employed for this shelxl refinement is uniquely defined
by the following loop, which should always be used as a source of
symmetry information in preference to the above space-group names.
They are only intended as comments.
;
_shelx_estimated_absorpt_t_max 0.819
_shelx_estimated_absorpt_t_min 0.552
_olex2_refinement_description
;
1. Fixed Uiso
 At 1.2 times of:
  All C(H) groups, All C(H,H) groups
 At 1.5 times of:
  All C(H,H,H) groups
2. Uiso/Uaniso restraints and constraints
C21 \\sim C22: within 2A with sigma of 0.002 and sigma for terminal atoms of
0.004
3.a Ternary CH refined with riding coordinates:
 C17(H17), C19(H19), C20(H20)
3.b Secondary CH2 refined with riding coordinates:
 C21(H21A,H21B), C23(H23A,H23B), C25(H25A,H25B), C26(H26A,H26B), C27(H27A,
 H27B), C28(H28A,H28B)
3.c Aromatic/amide H refined with riding coordinates:
 C3(H3), C4(H4), C5(H5), C6(H6), C9(H9), C10(H10), C11(H11), C12(H12), C16(H16)
3.d Idealised Me refined as rotating group:
 C14(H14A,H14B,H14C), C15(H15A,H15B,H15C), C22(H22A,H22B,H22C), C24(H24A,H24B,
 H24C)
;
_shelx_shelxl_version_number 2014/7
_olex2_submission_special_instructions 'No special instructions were received'

loop_
_space_group_symop_operation_xyz
'x, y, z'
'-x, y, -z+1/2'
'x+1/2, y+1/2, z'
'-x+1/2, y+1/2, -z+1/2'
'-x, -y, -z'
'x, -y, z-1/2'
'-x+1/2, -y+1/2, -z'
'x+1/2, -y+1/2, z-1/2'

loop_
_atom_site_label
_atom_site_type_symbol
_atom_site_fract_x
_atom_site_fract_y
_atom_site_fract_z
_atom_site_U_iso_or_equiv
_atom_site_adp_type
_atom_site_occupancy
_atom_site_site_symmetry_order
_atom_site_calc_flag
_atom_site_refinement_flags_posn
_atom_site_refinement_flags_adp
_atom_site_refinement_flags_occupancy
Gd1 Gd 0.92977(2) 0.18642(2) 0.80051(2) 0.01442(5) Uani 1 1 d . . .
N1 N 0.9295(2) 0.29822(18) 0.99761(19) 0.0262(7) Uani 1 1 d . . .
O1 O 0.87022(18) 0.31421(14) 0.77068(15) 0.0259(6) Uani 1 1 d . . .
Si1 Si 0.83862(6) 0.08315(5) 0.59571(5) 0.01640(18) Uani 1 1 d . . .
B1 B 0.9743(3) 0.2507(2) 0.9657(2) 0.0209(8) Uani 1 1 d . . .
C1 C 0.8205(2) 0.10368(19) 0.68361(18) 0.0160(6) Uani 1 1 d . . .
C2 C 0.8422(2) 0.05477(19) 0.75020(17) 0.0151(6) Uani 1 1 d . . .
C3 C 0.8958(2) -0.0100(2) 0.7754(2) 0.0199(7) Uani 1 1 d . . .
H3 H 0.9282 -0.0260 0.7480 0.024 Uiso 1 1 calc R . .
C4 C 0.9007(2) -0.0495(2) 0.8396(2) 0.0228(7) Uani 1 1 d . . .
H4 H 0.9354 -0.0938 0.8548 0.027 Uiso 1 1 calc R . .
C5 C 0.8560(2) -0.0262(2) 0.8832(2) 0.0250(8) Uani 1 1 d . . .
H5 H 0.8595 -0.0553 0.9266 0.030 Uiso 1 1 calc R . .
C6 C 0.8072(2) 0.0385(2) 0.86344(19) 0.0221(7) Uani 1 1 d . . .
H6 H 0.7783 0.0551 0.8938 0.026 Uiso 1 1 calc R . .
C7 C 0.8002(2) 0.08030(19) 0.79763(18) 0.0175(6) Uani 1 1 d . . .
C8 C 0.7504(2) 0.1455(2) 0.76018(19) 0.0187(6) Uani 1 1 d . . .
C9 C 0.6915(2) 0.1889(2) 0.7776(2) 0.0257(8) Uani 1 1 d . . .
H9 H 0.6856 0.1812 0.8246 0.031 Uiso 1 1 calc R . .
C10 C 0.6431(2) 0.2423(2) 0.7257(2) 0.0303(9) Uani 1 1 d . . .
H10 H 0.6027 0.2712 0.7365 0.036 Uiso 1 1 calc R . .
C11 C 0.6524(3) 0.2550(2) 0.6564(2) 0.0276(8) Uani 1 1 d . . .
H11 H 0.6179 0.2922 0.6211 0.033 Uiso 1 1 calc R . .
C12 C 0.7104(2) 0.2147(2) 0.6389(2) 0.0217(7) Uani 1 1 d . . .
H12 H 0.7171 0.2253 0.5927 0.026 Uiso 1 1 calc R . .
C13 C 0.7603(2) 0.1574(2) 0.68986(18) 0.0171(6) Uani 1 1 d . . .
C14 C 0.7352(2) 0.0967(2) 0.5090(2) 0.0263(8) Uani 1 1 d . . .
H14A H 0.6882 0.0777 0.5205 0.039 Uiso 1 1 calc GR . .
H14B H 0.7369 0.0685 0.4651 0.039 Uiso 1 1 calc GR . .
H14C H 0.7266 0.1509 0.4961 0.039 Uiso 1 1 calc GR . .
C15 C 0.8673(2) -0.0189(2) 0.5917(2) 0.0230(7) Uani 1 1 d . . .
H15A H 0.9263 -0.0275 0.6284 0.034 Uiso 1 1 calc GR . .
H15B H 0.8612 -0.0311 0.5394 0.034 Uiso 1 1 calc GR . .
H15C H 0.8293 -0.0514 0.6051 0.034 Uiso 1 1 calc GR . .
C16 C 1.0393(2) 0.2782(2) 0.93546(19) 0.0203(7) Uani 1 1 d . . .
H16 H 1.0461 0.3312 0.9299 0.024 Uiso 1 1 calc R . .
C17 C 1.0881(2) 0.2267(2) 0.91607(18) 0.0184(6) Uani 1 1 d . . .
H17 H 1.1316 0.2479 0.8993 0.022 Uiso 1 1 calc R . .
C18 C 1.0803(2) 0.14591(19) 0.91685(17) 0.0162(6) Uani 1 1 d . . .
C19 C 1.0150(2) 0.1175(2) 0.93752(18) 0.0175(6) Uani 1 1 d . . .
H19 H 1.0092 0.0612 0.9404 0.021 Uiso 1 1 calc R . .
C20 C 0.9604(2) 0.1639(2) 0.95592(18) 0.0202(7) Uani 1 1 d . . .
H20 H 0.9153 0.1398 0.9687 0.024 Uiso 1 1 calc R . .
C21 C 0.9461(4) 0.3792(3) 1.0129(3) 0.0441(11) Uani 1 1 d . U .
H21A H 0.8928 0.4070 0.9827 0.053 Uiso 1 1 calc R . .
H21B H 0.9884 0.3947 0.9928 0.053 Uiso 1 1 calc R . .
C22 C 0.9773(4) 0.4051(3) 1.0936(3) 0.0599(13) Uani 1 1 d . U .
H22A H 0.9344 0.3943 1.1136 0.090 Uiso 1 1 calc GR . .
H22B H 0.9882 0.4600 1.0960 0.090 Uiso 1 1 calc GR . .
H22C H 1.0302 0.3783 1.1249 0.090 Uiso 1 1 calc GR . .
C23 C 0.8644(3) 0.2669(2) 1.0197(2) 0.0303(9) Uani 1 1 d . . .
H23A H 0.8291 0.2305 0.9795 0.036 Uiso 1 1 calc R . .
H23B H 0.8267 0.3087 1.0215 0.036 Uiso 1 1 calc R . .
C24 C 0.9001(3) 0.2262(3) 1.0978(3) 0.0386(10) Uani 1 1 d . . .
H24A H 0.9338 0.1821 1.0954 0.058 Uiso 1 1 calc GR . .
H24B H 0.8530 0.2091 1.1101 0.058 Uiso 1 1 calc GR . .
H24C H 0.9363 0.2613 1.1379 0.058 Uiso 1 1 calc GR . .
C25 C 0.8241(3) 0.3553(2) 0.8078(2) 0.0317(9) Uani 1 1 d . . .
H25A H 0.8384 0.3351 0.8603 0.038 Uiso 1 1 calc R . .
H25B H 0.7619 0.3508 0.7774 0.038 Uiso 1 1 calc R . .
C26 C 0.8521(3) 0.4364(3) 0.8114(3) 0.0408(10) Uani 1 1 d . . .
H26A H 0.8946 0.4491 0.8639 0.049 Uiso 1 1 calc R . .
H26B H 0.8029 0.4712 0.7980 0.049 Uiso 1 1 calc R . .
C27 C 0.8908(3) 0.4431(2) 0.7536(3) 0.0344(9) Uani 1 1 d . . .
H27A H 0.9528 0.4523 0.7798 0.041 Uiso 1 1 calc R . .
H27B H 0.8641 0.4850 0.7168 0.041 Uiso 1 1 calc R . .
C28 C 0.8725(3) 0.3672(2) 0.7130(2) 0.0316(9) Uani 1 1 d . . .
H28A H 0.8172 0.3682 0.6673 0.038 Uiso 1 1 calc R . .
H28B H 0.9179 0.3534 0.6961 0.038 Uiso 1 1 calc R . .
H H 1.0000 0.247(3) 0.7500 0.005(11) Uiso 1 2 d S T P
HA H 1.0000 0.129(3) 0.7500 0.029(16) Uiso 1 2 d S T P

loop_
_atom_site_aniso_label
_atom_site_aniso_U_11
_atom_site_aniso_U_22
_atom_site_aniso_U_33
_atom_site_aniso_U_23
_atom_site_aniso_U_13
_atom_site_aniso_U_12
Gd1 0.01402(8) 0.01683(8) 0.01146(8) -0.00092(6) 0.00427(6) -0.00054(6)
N1 0.0297(17) 0.0261(17) 0.0267(16) -0.0056(13) 0.0154(14) 0.0005(13)
O1 0.0320(15) 0.0207(13) 0.0223(13) 0.0021(10) 0.0086(11) 0.0037(11)
Si1 0.0146(4) 0.0205(5) 0.0123(4) -0.0008(3) 0.0037(3) 0.0010(3)
B1 0.0197(19) 0.026(2) 0.0156(17) -0.0024(14) 0.0055(15) -0.0031(15)
C1 0.0121(14) 0.0199(16) 0.0121(14) -0.0017(12) 0.0009(12) 0.0008(12)
C2 0.0138(14) 0.0161(15) 0.0128(13) 0.0002(12) 0.0027(11) -0.0030(12)
C3 0.0154(16) 0.0221(17) 0.0217(16) 0.0000(13) 0.0071(14) -0.0025(13)
C4 0.0178(16) 0.0213(17) 0.0227(17) 0.0054(14) 0.0018(14) -0.0010(13)
C5 0.0247(18) 0.0287(19) 0.0173(16) 0.0076(14) 0.0045(14) -0.0047(15)
C6 0.0177(16) 0.0315(19) 0.0167(15) -0.0011(13) 0.0068(13) -0.0060(14)
C7 0.0149(15) 0.0210(16) 0.0148(14) -0.0012(12) 0.0044(12) -0.0028(12)
C8 0.0163(16) 0.0224(17) 0.0177(15) -0.0014(13) 0.0076(13) -0.0006(13)
C9 0.0232(18) 0.034(2) 0.0212(17) -0.0044(15) 0.0102(15) 0.0007(16)
C10 0.0219(19) 0.035(2) 0.030(2) -0.0052(16) 0.0073(16) 0.0101(16)
C11 0.0247(19) 0.028(2) 0.0241(18) 0.0005(15) 0.0044(15) 0.0097(16)
C12 0.0211(17) 0.0235(17) 0.0173(16) 0.0001(13) 0.0045(14) 0.0043(14)
C13 0.0150(15) 0.0191(15) 0.0141(14) -0.0021(12) 0.0028(12) -0.0015(13)
C14 0.0193(18) 0.039(2) 0.0168(16) -0.0035(15) 0.0035(14) 0.0030(15)
C15 0.0245(18) 0.0221(17) 0.0207(17) -0.0013(13) 0.0076(14) 0.0000(14)
C16 0.0207(17) 0.0196(17) 0.0179(16) -0.0037(13) 0.0053(13) -0.0036(13)
C17 0.0165(15) 0.0229(17) 0.0142(14) -0.0029(12) 0.0047(12) -0.0050(13)
C18 0.0188(16) 0.0180(16) 0.0105(13) -0.0025(11) 0.0046(12) -0.0044(12)
C19 0.0180(16) 0.0218(16) 0.0105(14) 0.0005(12) 0.0037(12) -0.0033(13)
C20 0.0169(16) 0.0315(19) 0.0120(14) -0.0020(13) 0.0058(13) -0.0043(14)
C21 0.060(3) 0.035(2) 0.048(2) -0.0128(19) 0.033(2) -0.011(2)
C22 0.079(3) 0.043(3) 0.053(3) -0.015(2) 0.023(3) -0.011(2)
C23 0.029(2) 0.033(2) 0.034(2) -0.0052(17) 0.0185(18) 0.0024(17)
C24 0.051(3) 0.035(2) 0.044(3) 0.000(2) 0.034(2) 0.006(2)
C25 0.027(2) 0.031(2) 0.035(2) -0.0027(17) 0.0113(18) 0.0026(17)
C26 0.054(3) 0.026(2) 0.045(3) -0.0024(19) 0.023(2) 0.006(2)
C27 0.035(2) 0.0206(19) 0.053(3) -0.0028(19) 0.024(2) 0.0018(17)
C28 0.042(2) 0.027(2) 0.0232(18) 0.0060(15) 0.0114(17) 0.0062(17)

loop_
_atom_type_symbol
_atom_type_description
_atom_type_scat_dispersion_real
_atom_type_scat_dispersion_imag
_atom_type_scat_source
C C 0.0033 0.0016 'International Tables Vol C Tables 4.2.6.8 and 6.1.1.4'
H H 0.0000 0.0000 'International Tables Vol C Tables 4.2.6.8 and 6.1.1.4'
B B 0.0013 0.0007 'International Tables Vol C Tables 4.2.6.8 and 6.1.1.4'
Gd Gd -0.1653 3.9035 'International Tables Vol C Tables 4.2.6.8 and 6.1.1.4'
N N 0.0061 0.0033 'International Tables Vol C Tables 4.2.6.8 and 6.1.1.4'
O O 0.0106 0.0060 'International Tables Vol C Tables 4.2.6.8 and 6.1.1.4'
Si Si 0.0817 0.0704 'International Tables Vol C Tables 4.2.6.8 and 6.1.1.4'

loop_
_geom_angle_atom_site_label_1
_geom_angle_atom_site_label_2
_geom_angle_atom_site_label_3
_geom_angle
_geom_angle_site_symmetry_1
_geom_angle_site_symmetry_3
Gd1 Gd1 H 30.3(11) 2_756 .
Gd1 Gd1 HA 28.9(14) 2_756 .
O1 Gd1 Gd1 100.62(7) . 2_756
O1 Gd1 C1 102.86(10) . .
O1 Gd1 C2 125.73(10) . .
O1 Gd1 C7 109.99(10) . .
O1 Gd1 C8 82.43(10) . .
O1 Gd1 C13 77.77(10) . .
O1 Gd1 C16 75.93(10) . .
O1 Gd1 C17 97.51(10) . .
O1 Gd1 C18 126.83(10) . .
O1 Gd1 C19 130.46(10) . .
O1 Gd1 C20 104.68(10) . .
O1 Gd1 H 72.2(10) . .
O1 Gd1 HA 127.3(13) . .
C1 Gd1 Gd1 87.45(7) . 2_756
C1 Gd1 C2 31.14(9) . .
C1 Gd1 C7 50.19(9) . .
C1 Gd1 C8 49.29(9) . .
C1 Gd1 C13 30.02(9) . .
C1 Gd1 C16 174.99(10) . .
C1 Gd1 C17 156.18(10) . .
C1 Gd1 C18 130.00(10) . .
C1 Gd1 C19 118.46(10) . .
C1 Gd1 C20 124.15(10) . .
C1 Gd1 H 103.6(6) . .
C1 Gd1 HA 72.5(7) . .
C2 Gd1 Gd1 101.98(7) . 2_756
C2 Gd1 C7 29.55(9) . .
C2 Gd1 C8 47.86(10) . .
C2 Gd1 C13 48.39(10) . .
C2 Gd1 C16 146.53(9) . .
C2 Gd1 C17 135.53(10) . .
C2 Gd1 C18 105.64(10) . .
C2 Gd1 C20 95.02(10) . .
C2 Gd1 H 127.6(9) . .
C2 Gd1 HA 76.7(13) . .
C7 Gd1 Gd1 131.51(7) . 2_756
C7 Gd1 C8 28.37(9) . .
C7 Gd1 C16 125.43(9) . .
C7 Gd1 H 153.8(6) . .
C7 Gd1 HA 105.6(13) . .
C8 Gd1 Gd1 135.44(6) . 2_756
C8 Gd1 C16 125.74(9) . .
C8 Gd1 H 137.6(3) . .
C8 Gd1 HA 120.4(9) . .
C13 Gd1 Gd1 108.09(7) . 2_756
C13 Gd1 C7 47.43(9) . .
C13 Gd1 C8 28.47(9) . .
C13 Gd1 C16 146.07(10) . .
C13 Gd1 H 110.99(7) . .
C13 Gd1 HA 100.7(5) . .
C16 Gd1 Gd1 97.55(7) . 2_756
C16 Gd1 H 80.7(6) . .
C16 Gd1 HA 112.2(7) . .
C17 Gd1 Gd1 76.69(7) . 2_756
C17 Gd1 C7 132.34(9) . .
C17 Gd1 C8 147.57(9) . .
C17 Gd1 C13 173.72(10) . .
C17 Gd1 C16 27.65(10) . .
C17 Gd1 C20 60.62(10) . .
C17 Gd1 H 70.95(14) . .
C17 Gd1 HA 85.4(5) . .
C18 Gd1 Gd1 79.11(7) . 2_756
C18 Gd1 C7 108.49(10) . .
C18 Gd1 C8 133.92(10) . .
C18 Gd1 C13 153.59(10) . .
C18 Gd1 C16 51.94(10) . .
C18 Gd1 C17 29.91(10) . .
C18 Gd1 C20 53.43(10) . .
C18 Gd1 H 88.2(4) . .
C18 Gd1 HA 73.0(2) . .
C19 Gd1 Gd1 106.98(7) . 2_756
C19 Gd1 C2 87.75(10) . .
C19 Gd1 C7 80.70(10) . .
C19 Gd1 C8 103.77(10) . .
C19 Gd1 C13 128.13(10) . .
C19 Gd1 C16 60.47(10) . .
C19 Gd1 C17 52.22(10) . .
C19 Gd1 C18 30.51(9) . .
C19 Gd1 C20 29.27(10) . .
C19 Gd1 H 118.6(3) . .
C19 Gd1 HA 92.2(8) . .
C20 Gd1 Gd1 132.38(7) . 2_756
C20 Gd1 C7 74.85(10) . .
C20 Gd1 C8 87.86(10) . .
C20 Gd1 C13 116.27(10) . .
C20 Gd1 C16 52.24(10) . .
C20 Gd1 H 130.8(3) . .
C20 Gd1 HA 121.5(8) . .
H Gd1 HA 59.2(19) . .
B1 N1 C21 124.0(3) . .
B1 N1 C23 121.0(3) . .
C21 N1 C23 115.0(3) . .
C25 O1 Gd1 127.3(2) . .
C28 O1 Gd1 128.8(2) . .
C28 O1 C25 103.8(3) . .
C1 Si1 C14 108.36(16) . .
C1 Si1 C15 111.60(16) . .
C1 Si1 C18 114.28(15) . 2_756
C15 Si1 C14 104.86(17) . .
C15 Si1 C18 109.66(16) . 2_756
C18 Si1 C14 107.56(16) 2_756 .
N1 B1 C16 125.4(4) . .
N1 B1 C20 123.0(3) . .
C16 B1 C20 111.5(3) . .
Si1 C1 Gd1 122.12(15) . .
C2 C1 Gd1 75.87(17) . .
C2 C1 Si1 126.4(2) . .
C13 C1 Gd1 81.96(19) . .
C13 C1 Si1 126.4(2) . .
C13 C1 C2 104.6(3) . .
C1 C2 Gd1 72.99(18) . .
C3 C2 Gd1 112.0(2) . .
C3 C2 C1 132.1(3) . .
C3 C2 C7 117.6(3) . .
C7 C2 Gd1 82.16(19) . .
C7 C2 C1 110.3(3) . .
C2 C3 H3 120.0 . .
C4 C3 C2 120.0(3) . .
C4 C3 H3 120.0 . .
C3 C4 H4 119.1 . .
C3 C4 C5 121.8(3) . .
C5 C4 H4 119.1 . .
C4 C5 H5 119.9 . .
C6 C5 C4 120.1(3) . .
C6 C5 H5 119.9 . .
C5 C6 H6 120.2 . .
C5 C6 C7 119.6(3) . .
C7 C6 H6 120.2 . .
C2 C7 Gd1 68.28(18) . .
C6 C7 Gd1 122.3(2) . .
C6 C7 C2 120.7(3) . .
C6 C7 C8 132.2(3) . .
C8 C7 Gd1 78.07(19) . .
C8 C7 C2 106.9(3) . .
C7 C8 Gd1 73.56(19) . .
C9 C8 Gd1 125.7(2) . .
C9 C8 C7 131.0(3) . .
C9 C8 C13 120.8(3) . .
C13 C8 Gd1 72.10(18) . .
C13 C8 C7 107.7(3) . .
C8 C9 H9 120.5 . .
C10 C9 C8 119.0(3) . .
C10 C9 H9 120.5 . .
C9 C10 H10 119.6 . .
C9 C10 C11 120.9(4) . .
C11 C10 H10 119.6 . .
C10 C11 H11 119.4 . .
C12 C11 C10 121.2(4) . .
C12 C11 H11 119.4 . .
C11 C12 H12 120.0 . .
C11 C12 C13 120.0(3) . .
C13 C12 H12 120.0 . .
C1 C13 Gd1 68.01(17) . .
C8 C13 Gd1 79.43(19) . .
C8 C13 C1 110.3(3) . .
C12 C13 Gd1 121.7(2) . .
C12 C13 C1 131.6(3) . .
C12 C13 C8 118.0(3) . .
Si1 C14 H14A 109.5 . .
Si1 C14 H14B 109.5 . .
Si1 C14 H14C 109.5 . .
H14A C14 H14B 109.5 . .
H14A C14 H14C 109.5 . .
H14B C14 H14C 109.5 . .
Si1 C15 H15A 109.5 . .
Si1 C15 H15B 109.5 . .
Si1 C15 H15C 109.5 . .
H15A C15 H15B 109.5 . .
H15A C15 H15C 109.5 . .
H15B C15 H15C 109.5 . .
Gd1 C16 H16 120.1 . .
B1 C16 Gd1 81.4(2) . .
B1 C16 H16 119.6 . .
C17 C16 Gd1 69.77(19) . .
C17 C16 B1 120.8(3) . .
C17 C16 H16 119.6 . .
Gd1 C17 H17 117.4 . .
C16 C17 Gd1 82.6(2) . .
C16 C17 H17 117.4 . .
C16 C17 C18 125.2(3) . .
C18 C17 Gd1 71.98(19) . .
C18 C17 H17 117.4 . .
Si1 C18 Gd1 124.24(14) 2_756 .
C17 C18 Gd1 78.11(19) . .
C17 C18 Si1 120.4(2) . 2_756
C19 C18 Gd1 73.68(19) . .
C19 C18 Si1 123.0(3) . 2_756
C19 C18 C17 116.1(3) . .
Gd1 C19 H19 118.1 . .
C18 C19 Gd1 75.81(18) . .
C18 C19 H19 118.1 . .
C20 C19 Gd1 79.9(2) . .
C20 C19 C18 123.7(3) . .
C20 C19 H19 118.1 . .
Gd1 C20 H20 119.1 . .
B1 C20 Gd1 86.6(2) . .
B1 C20 H20 119.1 . .
C19 C20 Gd1 70.88(18) . .
C19 C20 B1 121.4(3) . .
C19 C20 H20 119.1 . .
N1 C21 H21A 107.8 . .
N1 C21 H21B 107.8 . .
N1 C21 C22 117.8(4) . .
H21A C21 H21B 107.2 . .
C22 C21 H21A 107.8 . .
C22 C21 H21B 107.8 . .
C21 C22 H22A 109.5 . .
C21 C22 H22B 109.5 . .
C21 C22 H22C 109.5 . .
H22A C22 H22B 109.5 . .
H22A C22 H22C 109.5 . .
H22B C22 H22C 109.5 . .
N1 C23 H23A 108.8 . .
N1 C23 H23B 108.8 . .
N1 C23 C24 113.9(4) . .
H23A C23 H23B 107.7 . .
C24 C23 H23A 108.8 . .
C24 C23 H23B 108.8 . .
C23 C24 H24A 109.5 . .
C23 C24 H24B 109.5 . .
C23 C24 H24C 109.5 . .
H24A C24 H24B 109.5 . .
H24A C24 H24C 109.5 . .
H24B C24 H24C 109.5 . .
O1 C25 H25A 110.7 . .
O1 C25 H25B 110.7 . .
O1 C25 C26 105.3(3) . .
H25A C25 H25B 108.8 . .
C26 C25 H25A 110.7 . .
C26 C25 H25B 110.7 . .
C25 C26 H26A 110.6 . .
C25 C26 H26B 110.6 . .
C25 C26 C27 105.8(3) . .
H26A C26 H26B 108.7 . .
C27 C26 H26A 110.6 . .
C27 C26 H26B 110.6 . .
C26 C27 H27A 110.9 . .
C26 C27 H27B 110.9 . .
C26 C27 C28 104.1(3) . .
H27A C27 H27B 109.0 . .
C28 C27 H27A 110.9 . .
C28 C27 H27B 110.9 . .
O1 C28 C27 104.2(3) . .
O1 C28 H28A 110.9 . .
O1 C28 H28B 110.9 . .
C27 C28 H28A 110.9 . .
C27 C28 H28B 110.9 . .
H28A C28 H28B 108.9 . .

loop_
_geom_bond_atom_site_label_1
_geom_bond_atom_site_label_2
_geom_bond_distance
_geom_bond_site_symmetry_2
Gd1 Gd1 3.6578(4) 2_756
Gd1 O1 2.438(3) .
Gd1 C1 2.675(3) .
Gd1 C2 2.713(3) .
Gd1 C7 2.893(3) .
Gd1 C8 2.951(3) .
Gd1 C13 2.857(3) .
Gd1 C16 2.960(3) .
Gd1 C17 2.801(3) .
Gd1 C18 2.722(3) .
Gd1 C19 2.695(3) .
Gd1 C20 2.807(3) .
Gd1 H 2.12(2) .
Gd1 HA 2.09(3) .
N1 B1 1.431(5) .
N1 C21 1.458(5) .
N1 C23 1.460(5) .
O1 C25 1.455(5) .
O1 C28 1.453(4) .
Si1 C1 1.857(3) .
Si1 C14 1.880(4) .
Si1 C15 1.870(4) .
Si1 C18 1.871(4) 2_756
B1 C16 1.533(5) .
B1 C20 1.542(6) .
C1 C2 1.447(4) .
C1 C13 1.444(5) .
C2 C3 1.419(5) .
C2 C7 1.440(4) .
C3 H3 0.9500 .
C3 C4 1.375(5) .
C4 H4 0.9500 .
C4 C5 1.407(5) .
C5 H5 0.9500 .
C5 C6 1.371(5) .
C6 H6 0.9500 .
C6 C7 1.413(5) .
C7 C8 1.433(5) .
C8 C9 1.414(5) .
C8 C13 1.431(4) .
C9 H9 0.9500 .
C9 C10 1.368(5) .
C10 H10 0.9500 .
C10 C11 1.409(6) .
C11 H11 0.9500 .
C11 C12 1.372(5) .
C12 H12 0.9500 .
C12 C13 1.417(5) .
C14 H14A 0.9800 .
C14 H14B 0.9800 .
C14 H14C 0.9800 .
C15 H15A 0.9800 .
C15 H15B 0.9800 .
C15 H15C 0.9800 .
C16 H16 0.9500 .
C16 C17 1.386(5) .
C17 H17 1.0000 .
C17 C18 1.427(5) .
C18 Si1 1.871(4) 2_756
C18 C19 1.426(4) .
C19 H19 1.0000 .
C19 C20 1.394(5) .
C20 H20 1.0000 .
C21 H21A 0.9900 .
C21 H21B 0.9900 .
C21 C22 1.473(7) .
C22 H22A 0.9800 .
C22 H22B 0.9800 .
C22 H22C 0.9800 .
C23 H23A 0.9900 .
C23 H23B 0.9900 .
C23 C24 1.530(6) .
C24 H24A 0.9800 .
C24 H24B 0.9800 .
C24 H24C 0.9800 .
C25 H25A 0.9900 .
C25 H25B 0.9900 .
C25 C26 1.497(6) .
C26 H26A 0.9900 .
C26 H26B 0.9900 .
C26 C27 1.507(6) .
C27 H27A 0.9900 .
C27 H27B 0.9900 .
C27 C28 1.508(6) .
C28 H28A 0.9900 .
C28 H28B 0.9900 .

loop_
_geom_hbond_atom_site_label_D
_geom_hbond_atom_site_label_H
_geom_hbond_atom_site_label_A
_geom_hbond_distance_DH
_geom_hbond_distance_HA
_geom_hbond_distance_DA
_geom_hbond_angle_DHA
C25 H25A N1 0.99 2.52 3.454(5) 158.2

loop_
_geom_torsion_atom_site_label_1
_geom_torsion_atom_site_label_2
_geom_torsion_atom_site_label_3
_geom_torsion_atom_site_label_4
_geom_torsion
_geom_torsion_site_symmetry_1
_geom_torsion_site_symmetry_4
Gd1 O1 C25 C26 142.6(3) . .
Gd1 O1 C28 C27 -138.2(3) . .
Gd1 C1 C2 C3 -104.6(4) . .
Gd1 C1 C2 C7 74.6(2) . .
Gd1 C1 C13 C8 -68.9(2) . .
Gd1 C1 C13 C12 113.6(4) . .
Gd1 C2 C3 C4 97.8(3) . .
Gd1 C2 C7 C6 -115.6(3) . .
Gd1 C2 C7 C8 69.3(2) . .
Gd1 C7 C8 C9 -123.4(4) . .
Gd1 C7 C8 C13 64.5(2) . .
Gd1 C8 C9 C10 90.0(4) . .
Gd1 C8 C13 C1 61.6(2) . .
Gd1 C8 C13 C12 -120.4(3) . .
Gd1 C16 C17 C18 -61.7(3) . .
Gd1 C17 C18 Si1 122.9(2) . 2_756
Gd1 C17 C18 C19 -65.0(3) . .
Gd1 C18 C19 C20 -67.2(3) . .
Gd1 C19 C20 B1 -73.4(3) . .
N1 B1 C16 Gd1 -129.3(4) . .
N1 B1 C16 C17 170.6(4) . .
N1 B1 C20 Gd1 126.3(3) . .
N1 B1 C20 C19 -168.6(3) . .
O1 C25 C26 C27 18.1(5) . .
Si1 C1 C2 Gd1 119.7(3) . .
Si1 C1 C2 C3 15.2(5) . .
Si1 C1 C2 C7 -165.7(2) . .
Si1 C1 C13 Gd1 -124.3(3) . .
Si1 C1 C13 C8 166.9(3) . .
Si1 C1 C13 C12 -10.7(6) . .
Si1 C18 C19 Gd1 -120.6(2) 2_756 .
Si1 C18 C19 C20 172.2(3) 2_756 .
B1 N1 C21 C22 -116.8(5) . .
B1 N1 C23 C24 79.5(5) . .
B1 C16 C17 Gd1 66.0(3) . .
B1 C16 C17 C18 4.3(5) . .
C1 C2 C3 C4 -175.7(3) . .
C1 C2 C7 Gd1 -68.5(2) . .
C1 C2 C7 C6 175.8(3) . .
C1 C2 C7 C8 0.8(4) . .
C2 C1 C13 Gd1 73.1(2) . .
C2 C1 C13 C8 4.2(4) . .
C2 C1 C13 C12 -173.4(4) . .
C2 C3 C4 C5 -2.1(5) . .
C2 C7 C8 Gd1 -62.7(2) . .
C2 C7 C8 C9 174.0(4) . .
C2 C7 C8 C13 1.8(4) . .
C3 C2 C7 Gd1 110.8(3) . .
C3 C2 C7 C6 -4.9(5) . .
C3 C2 C7 C8 -179.9(3) . .
C3 C4 C5 C6 -1.5(6) . .
C4 C5 C6 C7 1.9(5) . .
C5 C6 C7 Gd1 -80.9(4) . .
C5 C6 C7 C2 1.4(5) . .
C5 C6 C7 C8 175.0(4) . .
C6 C7 C8 Gd1 123.1(4) . .
C6 C7 C8 C9 -0.3(7) . .
C6 C7 C8 C13 -172.4(4) . .
C7 C2 C3 C4 5.2(5) . .
C7 C8 C9 C10 -170.6(4) . .
C7 C8 C13 Gd1 -65.5(2) . .
C7 C8 C13 C1 -3.8(4) . .
C7 C8 C13 C12 174.1(3) . .
C8 C9 C10 C11 -1.0(6) . .
C9 C8 C13 Gd1 121.5(3) . .
C9 C8 C13 C1 -176.9(3) . .
C9 C8 C13 C12 1.0(5) . .
C9 C10 C11 C12 -0.3(6) . .
C10 C11 C12 C13 2.1(6) . .
C11 C12 C13 Gd1 -97.2(4) . .
C11 C12 C13 C1 175.1(4) . .
C11 C12 C13 C8 -2.4(5) . .
C13 C1 C2 Gd1 -77.6(2) . .
C13 C1 C2 C3 177.8(3) . .
C13 C1 C2 C7 -3.0(4) . .
C13 C8 C9 C10 0.7(6) . .
C14 Si1 C1 Gd1 -136.35(19) . .
C14 Si1 C1 C2 127.6(3) . .
C14 Si1 C1 C13 -31.4(3) . .
C15 Si1 C1 Gd1 108.68(19) . .
C15 Si1 C1 C2 12.6(3) . .
C15 Si1 C1 C13 -146.4(3) . .
C16 B1 C20 Gd1 -52.3(3) . .
C16 B1 C20 C19 12.8(5) . .
C16 C17 C18 Gd1 66.7(3) . .
C16 C17 C18 Si1 -170.4(3) . 2_756
C16 C17 C18 C19 1.7(5) . .
C17 C18 C19 Gd1 67.5(3) . .
C17 C18 C19 C20 0.3(5) . .
C18 Si1 C1 Gd1 -16.5(2) 2_756 .
C18 Si1 C1 C2 -112.5(3) 2_756 .
C18 Si1 C1 C13 88.5(3) 2_756 .
C18 C19 C20 Gd1 65.2(3) . .
C18 C19 C20 B1 -8.2(5) . .
C20 B1 C16 Gd1 49.3(3) . .
C20 B1 C16 C17 -10.9(5) . .
C21 N1 B1 C16 -6.5(6) . .
C21 N1 B1 C20 175.1(4) . .
C21 N1 C23 C24 -98.6(4) . .
C23 N1 B1 C16 175.6(4) . .
C23 N1 B1 C20 -2.8(6) . .
C23 N1 C21 C22 61.2(6) . .
C25 O1 C28 C27 41.4(4) . .
C25 C26 C27 C28 6.9(5) . .
C26 C27 C28 O1 -29.5(4) . .
C28 O1 C25 C26 -37.0(4) . .
